data_1548005
loop_
_publ_author_name
'Matthew Gregson'
'Erli Lu'
'David P. Mills'
'Floriana Tuna'
'Eric J. L. McInnes'
'Christoph Hennig'
'Andreas C. Scheinost'
'Jonathan McMaster'
'William Lewis'
'Alexander J. Blake'
'Andrew Kerridge'
'Stephen T. Liddle'

_publ_section_title
;
 The inverse-trans-influence in tetravalent lanthanide and actinide
 bis(carbene) complexes
;
_journal_name_full 'Nature Communications'
_journal_page_first 14137
_journal_paper_doi 10.1038/ncomms14137
_journal_volume 8
_journal_year 2017
_chemical_formula_moiety 'C39 H60 N2 P2 Si4 Th'
_chemical_formula_sum 'C39 H60 N2 P2 Si4 Th'
_chemical_formula_weight 963.23
_space_group_crystal_system orthorhombic
_space_group_IT_number 62
_space_group_name_Hall '-P 2ac 2n'
_space_group_name_H-M_alt 'P n m a'
_symmetry_space_group_name_Hall '-P 2ac 2n'
_symmetry_space_group_name_H-M 'P n m a'
_atom_sites_solution_hydrogens geom
_atom_sites_solution_primary direct
_atom_sites_solution_secondary difmap
_cell_angle_alpha 90
_cell_angle_beta 90
_cell_angle_gamma 90
_cell_formula_units_Z 4
_cell_length_a 19.2611(16)
_cell_length_b 19.2083(18)
_cell_length_c 12.2300(11)
_cell_measurement_reflns_used 14707
_cell_measurement_temperature 90(2)
_cell_measurement_theta_max 27.53
_cell_measurement_theta_min 2.24
_cell_volume 4524.8(7)
_computing_cell_refinement 'Bruker SAINT version 6.36A (Bruker, 2002)'
_computing_data_collection 'Bruker SMART version 5.625 (Bruker, 2001)'
_computing_data_reduction 'Bruker SAINT; SHELXTL (Sheldrick, 2008)'
_computing_molecular_graphics 'Olex2 (Dolomanov et al., 2009)'
_computing_publication_material 'Olex2 (Dolomanov et al., 2009)'
_computing_structure_refinement 'ShelXL (Sheldrick, 2015)'
_computing_structure_solution 'ShelXS (Sheldrick, 2008)'
_diffrn_ambient_temperature 90.15
_diffrn_detector_area_resol_mean 8.366
_diffrn_measured_fraction_theta_full 1.000
_diffrn_measured_fraction_theta_max 0.997
_diffrn_measurement_device_type 'Bruker SMART APEX CCD area detector'
_diffrn_measurement_method '\w and \f'
_diffrn_radiation_monochromator graphite
_diffrn_radiation_type MoK\a
_diffrn_radiation_wavelength 0.71073
_diffrn_reflns_av_R_equivalents 0.0848
_diffrn_reflns_av_unetI/netI 0.0436
_diffrn_reflns_Laue_measured_fraction_full 1.000
_diffrn_reflns_Laue_measured_fraction_max 0.997
_diffrn_reflns_limit_h_max 25
_diffrn_reflns_limit_h_min -25
_diffrn_reflns_limit_k_max 25
_diffrn_reflns_limit_k_min -24
_diffrn_reflns_limit_l_max 15
_diffrn_reflns_limit_l_min -15
_diffrn_reflns_number 53724
_diffrn_reflns_point_group_measured_fraction_full 1.000
_diffrn_reflns_point_group_measured_fraction_max 0.997
_diffrn_reflns_theta_full 26.000
_diffrn_reflns_theta_max 27.662
_diffrn_reflns_theta_min 1.972
_diffrn_standards_number 0
_exptl_absorpt_coefficient_mu 3.499
_exptl_absorpt_correction_T_max 0.0684
_exptl_absorpt_correction_T_min 0.0219
_exptl_absorpt_correction_type multi-scan
_exptl_absorpt_process_details
;
SADABS-2007/2 (Bruker,2007) was used for absorption correction.
wR2(int) was 0.1370 before and 0.0775 after correction.
The Ratio of minimum to maximum transmission is 0.3202.
The \l/2 correction factor is 0.0015.
;
_exptl_crystal_colour colourless
_exptl_crystal_colour_primary colourless
_exptl_crystal_density_diffrn 1.414
_exptl_crystal_density_method 'not measured'
_exptl_crystal_description needle
_exptl_crystal_F_000 1936
_exptl_crystal_size_max 1.49
_exptl_crystal_size_mid 0.32
_exptl_crystal_size_min 0.26
_refine_diff_density_max 7.910
_refine_diff_density_min -4.112
_refine_diff_density_rms 0.311
_refine_ls_extinction_coef .
_refine_ls_extinction_method none
_refine_ls_goodness_of_fit_ref 1.167
_refine_ls_hydrogen_treatment constr
_refine_ls_matrix_type full
_refine_ls_number_parameters 368
_refine_ls_number_reflns 5417
_refine_ls_number_restraints 204
_refine_ls_restrained_S_all 1.147
_refine_ls_R_factor_all 0.1123
_refine_ls_R_factor_gt 0.0828
_refine_ls_shift/su_max 0.000
_refine_ls_shift/su_mean 0.000
_refine_ls_structure_factor_coef Fsqd
_refine_ls_weighting_details 'w=1/[\s^2^(Fo^2^)+(0.1081P)^2^+74.5288P] where P=(Fo^2^+2Fc^2^)/3'
_refine_ls_weighting_scheme calc
_refine_ls_wR_factor_gt 0.2095
_refine_ls_wR_factor_ref 0.2391
_reflns_Friedel_coverage 0.000
_reflns_Friedel_fraction_full .
_reflns_Friedel_fraction_max .
_reflns_number_gt 3996
_reflns_number_total 5417
_reflns_threshold_expression 'I > 2\s(I)'
_cod_data_source_file ncomms14137-s9.cif
_cod_data_source_block 5Th
_cod_database_code 1548005
_shelx_space_group_comment
;
The symmetry employed for this shelxl refinement is uniquely defined
by the following loop, which should always be used as a source of
symmetry information in preference to the above space-group names.
They are only intended as comments.
;
_olex2_refinement_description
;
1. Fixed Uiso
 At 1.2 times of:
  All C(H) groups, All C(H,H) groups
 At 1.5 times of:
  All C(H,H,H) groups
2. Restrained distances
 Si2-C23 \\sim Si2-C22 \\sim Si2-C24 \\sim Si3-C19 \\sim Si3-C18 \\sim Si3-C20
 with sigma of 0.02
 Si1A-N1 \\sim Si1-N1
 with sigma of 0.02
 Si1A-C15A \\sim Si1-C15 \\sim Si1A-C14A \\sim Si1-C16 \\sim Si1A-C16A \\sim
Si1-C14
 with sigma of 0.02
 C13-C12 \\sim C13A-C12A \\sim C10-C9 \\sim C10A-C9A
 with sigma of 0.02
 C12-C11 \\sim C12A-C11A \\sim C11A-C10A \\sim C11-C10
 with sigma of 0.02
 C9-C8 \\sim C9A-C8A \\sim C13-C8 \\sim C13A-C8A
 with sigma of 0.02
 P1-C8 \\sim P1-C8A
 with sigma of 0.02
3. Restrained planarity
 C8, C9, C10, C11, C12, C13
 with sigma of 0.1
 C8A, C9A, C10A, C11A, C12A, C13A
 with sigma of 0.1
4. Rigid bond restraints
 All non-hydrogen atoms
 with sigma for 1-2 distances of 0.005 and sigma for 1-3 distances of 0.005
5. Uiso/Uaniso restraints and constraints
C8A \\sim C9A \\sim C10A \\sim C11A \\sim C12A \\sim C13A: within 2A with sigma
of 0.04 and sigma for terminal atoms of 0.08
6. Others
 Sof(Si1)=Sof(C8A)=Sof(C9A)=Sof(H9A)=Sof(C10A)=Sof(H10A)=Sof(C11A)=Sof(H11A)=
 Sof(C12A)=Sof(H12A)=Sof(C13A)=Sof(H13A)=Sof(C14)=Sof(H14A)=Sof(H14B)=Sof(H14C)=
 Sof(C15A)=Sof(H15D)=Sof(H15E)=Sof(H15F)=Sof(C16)=Sof(H16A)=Sof(H16B)=Sof(H16C)=
 1-FVAR(1)
 Sof(Si1A)=Sof(C8)=Sof(C9)=Sof(H9)=Sof(C10)=Sof(H10)=Sof(C11)=Sof(H11)=
 Sof(C12)=Sof(H12)=Sof(C13)=Sof(H13)=Sof(C14A)=Sof(H14D)=Sof(H14E)=Sof(H14F)=
 Sof(C15)=Sof(H15A)=Sof(H15B)=Sof(H15C)=Sof(C16A)=Sof(H16D)=Sof(H16E)=Sof(H16F)=
 FVAR(1)
 Fixed Sof: Si2(0.5) Si3(0.5) C17(0.5) H17A(0.5) H17B(0.5) C18(0.5) H18A(0.5)
 H18B(0.5) H18C(0.5) C19(0.5) H19A(0.5) H19B(0.5) H19C(0.5) C20(0.5) H20A(0.5)
 H20B(0.5) H20C(0.5) C21(0.5) H21A(0.5) H21B(0.5) C22(0.5) H22A(0.5) H22B(0.5)
 H22C(0.5) C23(0.5) H23A(0.5) H23B(0.5) H23C(0.5) C24(0.5) H24A(0.5) H24B(0.5)
 H24C(0.5)
7.a Secondary CH2 refined with riding coordinates:
 C17(H17A,H17B), C21(H21A,H21B)
7.b Aromatic/amide H refined with riding coordinates:
 C3(H3), C4(H4), C5(H5), C6(H6), C7(H7), C9(H9), C9A(H9A), C10(H10),
 C10A(H10A), C11(H11), C11A(H11A), C12(H12), C12A(H12A), C13(H13), C13A(H13A)
7.c Idealised Me refined as rotating group:
 C14(H14A,H14B,H14C), C14A(H14D,H14E,H14F), C15(H15A,H15B,H15C), C15A(H15D,
 H15E,H15F), C16(H16A,H16B,H16C), C16A(H16D,H16E,H16F), C18(H18A,H18B,H18C),
 C19(H19A,H19B,H19C), C20(H20A,H20B,H20C), C22(H22A,H22B,H22C), C23(H23A,H23B,
 H23C), C24(H24A,H24B,H24C)
;
_shelx_shelxl_version_number 2014/7
_olex2_submission_special_instructions 'No special instructions were received'

loop_
_space_group_symop_operation_xyz
'x, y, z'
'-x+1/2, -y, z+1/2'
'x+1/2, -y+1/2, -z+1/2'
'-x, y+1/2, -z'
'-x, -y, -z'
'x-1/2, y, -z-1/2'
'-x-1/2, y-1/2, z-1/2'
'x, -y-1/2, z'

loop_
_atom_site_label
_atom_site_type_symbol
_atom_site_fract_x
_atom_site_fract_y
_atom_site_fract_z
_atom_site_U_iso_or_equiv
_atom_site_adp_type
_atom_site_occupancy
_atom_site_site_symmetry_order
_atom_site_calc_flag
_atom_site_refinement_flags_posn
_atom_site_refinement_flags_adp
_atom_site_refinement_flags_occupancy
_atom_site_disorder_assembly
_atom_site_disorder_group
Th1 Th 0.33630(2) 0.7500 0.58282(4) 0.0316(2) Uani 1 2 d S TU P A .
P1 P 0.39395(14) 0.66781(15) 0.7777(3) 0.0371(6) Uani 1 1 d D U . . .
Si1 Si 0.3241(3) 0.5563(3) 0.6383(7) 0.0325(17) Uani 0.495(13) 1 d D U . A 2
Si1A Si 0.3412(3) 0.5670(3) 0.5840(7) 0.0327(16) Uani 0.505(13) 1 d D U . A 1
Si2 Si 0.1458(3) 0.7284(3) 0.4771(5) 0.0366(15) Uani 0.5 1 d D U . A -1
Si3 Si 0.4803(3) 0.7759(3) 0.3637(5) 0.0347(12) Uani 0.5 1 d D U . A -1
N1 N 0.3514(5) 0.6411(5) 0.6713(9) 0.0466(19) Uani 1 1 d D U . . .
C1 C 0.4126(6) 0.7500 0.7471(12) 0.0296(19) Uani 1 2 d S TU P A .
C2 C 0.4687(6) 0.6119(6) 0.7995(10) 0.040(2) Uani 1 1 d . U . . .
C3 C 0.5324(6) 0.6302(6) 0.7522(11) 0.045(2) Uani 1 1 d . U . . .
H3 H 0.5372 0.6738 0.7165 0.054 Uiso 1 1 calc R . . . .
C4 C 0.5886(7) 0.5846(8) 0.7572(12) 0.057(3) Uani 1 1 d . U . . .
H4 H 0.6317 0.5976 0.7255 0.068 Uiso 1 1 calc R . . . .
C5 C 0.5818(8) 0.5209(8) 0.8079(13) 0.066(4) Uani 1 1 d . U . . .
H5 H 0.6198 0.4893 0.8094 0.079 Uiso 1 1 calc R . . . .
C6 C 0.5189(8) 0.5029(8) 0.8571(14) 0.061(3) Uani 1 1 d . U . . .
H6 H 0.5144 0.4593 0.8932 0.074 Uiso 1 1 calc R . . . .
C7 C 0.4632(7) 0.5481(6) 0.8534(11) 0.049(3) Uani 1 1 d . U . . .
H7 H 0.4208 0.5356 0.8878 0.058 Uiso 1 1 calc R . . . .
C8 C 0.3415(14) 0.664(2) 0.901(2) 0.044(6) Uani 0.505(13) 1 d D U . A 1
C8A C 0.3404(13) 0.651(2) 0.8965(18) 0.038(5) Uani 0.495(13) 1 d D U . A 2
C9 C 0.373(2) 0.657(3) 1.005(3) 0.044(8) Uani 0.505(13) 1 d D U . A 1
H9 H 0.4226 0.6540 1.0101 0.052 Uiso 0.505(13) 1 calc R . . A 1
C9A C 0.364(2) 0.662(3) 1.005(3) 0.047(8) Uani 0.495(13) 1 d D U . A 2
H9A H 0.4116 0.6695 1.0181 0.056 Uiso 0.495(13) 1 calc R . . A 2
C10 C 0.334(2) 0.656(3) 1.098(3) 0.049(8) Uani 0.505(13) 1 d D U . A 1
H10 H 0.3564 0.6515 1.1674 0.059 Uiso 0.505(13) 1 calc R . . A 1
C10A C 0.3181(19) 0.661(3) 1.091(3) 0.043(8) Uani 0.495(13) 1 d D U . A 2
H10A H 0.3340 0.6667 1.1644 0.052 Uiso 0.495(13) 1 calc R . . A 2
C11 C 0.2619(19) 0.660(3) 1.094(3) 0.056(9) Uani 0.505(13) 1 d D U . A 1
H11 H 0.2359 0.6572 1.1597 0.067 Uiso 0.505(13) 1 calc R . . A 1
C11A C 0.248(2) 0.651(3) 1.069(3) 0.052(8) Uani 0.495(13) 1 d D U . A 2
H11A H 0.2149 0.6540 1.1263 0.062 Uiso 0.495(13) 1 calc R . . A 2
C12 C 0.2272(15) 0.6671(15) 0.995(3) 0.052(7) Uani 0.505(13) 1 d D U . A 1
H12 H 0.1781 0.6706 0.9915 0.063 Uiso 0.505(13) 1 calc R . . A 1
C12A C 0.2250(13) 0.6382(16) 0.963(3) 0.050(6) Uani 0.495(13) 1 d D U . A 2
H12A H 0.1775 0.6273 0.9510 0.060 Uiso 0.495(13) 1 calc R . . A 2
C13 C 0.2677(14) 0.6693(14) 0.902(2) 0.046(6) Uani 0.505(13) 1 d D U . A 1
H13 H 0.2448 0.6748 0.8336 0.055 Uiso 0.505(13) 1 calc R . . A 1
C13A C 0.2689(12) 0.6405(14) 0.874(3) 0.044(5) Uani 0.495(13) 1 d D U . A 2
H13A H 0.2522 0.6351 0.8015 0.052 Uiso 0.495(13) 1 calc R . . A 2
C14 C 0.2845(11) 0.5020(12) 0.7484(17) 0.040(4) Uani 0.495(13) 1 d D U . A 2
H14A H 0.3211 0.4768 0.7875 0.060 Uiso 0.495(13) 1 calc GR . . A 2
H14B H 0.2521 0.4685 0.7159 0.060 Uiso 0.495(13) 1 calc GR . . A 2
H14C H 0.2595 0.5321 0.7997 0.060 Uiso 0.495(13) 1 calc GR . . A 2
C14A C 0.2598(10) 0.5248(13) 0.632(2) 0.049(6) Uani 0.505(13) 1 d D U . A 1
H14D H 0.2669 0.5063 0.7061 0.074 Uiso 0.505(13) 1 calc GR . . A 1
H14E H 0.2475 0.4866 0.5827 0.074 Uiso 0.505(13) 1 calc GR . . A 1
H14F H 0.2222 0.5591 0.6334 0.074 Uiso 0.505(13) 1 calc GR . . A 1
C15 C 0.4011(15) 0.511(2) 0.580(4) 0.043(7) Uani 0.505(13) 1 d D U . A 2
H15A H 0.4171 0.5355 0.5148 0.065 Uiso 0.505(13) 1 calc GR . . A 2
H15B H 0.3884 0.4630 0.5605 0.065 Uiso 0.505(13) 1 calc GR . . A 2
H15C H 0.4384 0.5098 0.6346 0.065 Uiso 0.505(13) 1 calc GR . . A 2
C15A C 0.413(2) 0.502(2) 0.584(5) 0.051(8) Uani 0.495(13) 1 d D U . A 1
H15D H 0.4571 0.5261 0.5669 0.077 Uiso 0.495(13) 1 calc GR . . A 1
H15E H 0.4043 0.4666 0.5286 0.077 Uiso 0.495(13) 1 calc GR . . A 1
H15F H 0.4167 0.4806 0.6561 0.077 Uiso 0.495(13) 1 calc GR . . A 1
C16 C 0.2584(10) 0.5673(14) 0.5279(17) 0.043(5) Uani 0.495(13) 1 d D U . A 2
H16A H 0.2176 0.5913 0.5572 0.065 Uiso 0.495(13) 1 calc GR . . A 2
H16B H 0.2447 0.5214 0.5001 0.065 Uiso 0.495(13) 1 calc GR . . A 2
H16C H 0.2785 0.5948 0.4683 0.065 Uiso 0.495(13) 1 calc GR . . A 2
C16A C 0.3297(12) 0.5984(17) 0.4405(15) 0.052(6) Uani 0.505(13) 1 d D U . A 1
H16D H 0.2892 0.6292 0.4367 0.078 Uiso 0.505(13) 1 calc GR . . A 1
H16E H 0.3227 0.5585 0.3918 0.078 Uiso 0.505(13) 1 calc GR . . A 1
H16F H 0.3713 0.6240 0.4177 0.078 Uiso 0.505(13) 1 calc GR . . A 1
C17 C 0.3865(11) 0.7831(16) 0.3989(19) 0.050(5) Uani 0.5 1 d . U . A -1
H17A H 0.3611 0.7553 0.3438 0.061 Uiso 0.5 1 calc R . . A -1
H17B H 0.3735 0.8323 0.3863 0.061 Uiso 0.5 1 calc R . . A -1
C18 C 0.5029(15) 0.6879(10) 0.307(3) 0.056(6) Uani 0.5 1 d D U . A -1
H18A H 0.4902 0.6517 0.3594 0.085 Uiso 0.5 1 calc GR . . A -1
H18B H 0.5529 0.6856 0.2922 0.085 Uiso 0.5 1 calc GR . . A -1
H18C H 0.4774 0.6804 0.2382 0.085 Uiso 0.5 1 calc GR . . A -1
C19 C 0.5350(12) 0.7885(16) 0.4883(17) 0.056(6) Uani 0.5 1 d D U . A -1
H19A H 0.5211 0.8315 0.5255 0.084 Uiso 0.5 1 calc GR . . A -1
H19B H 0.5839 0.7918 0.4670 0.084 Uiso 0.5 1 calc GR . . A -1
H19C H 0.5287 0.7489 0.5379 0.084 Uiso 0.5 1 calc GR . . A -1
C20 C 0.5044(12) 0.8459(12) 0.2631(19) 0.046(5) Uani 0.5 1 d D U . A -1
H20A H 0.4774 0.8399 0.1959 0.069 Uiso 0.5 1 calc GR . . A -1
H20B H 0.5540 0.8427 0.2462 0.069 Uiso 0.5 1 calc GR . . A -1
H20C H 0.4943 0.8917 0.2948 0.069 Uiso 0.5 1 calc GR . . A -1
C21 C 0.2068(9) 0.740(2) 0.5930(16) 0.039(6) Uani 0.5 1 d . U . A -1
H21A H 0.1977 0.7000 0.6427 0.047 Uiso 0.5 1 calc R . . A -1
H21B H 0.1908 0.7818 0.6322 0.047 Uiso 0.5 1 calc R . . A -1
C22 C 0.1301(13) 0.6339(9) 0.447(3) 0.054(6) Uani 0.5 1 d D U . A -1
H22A H 0.1745 0.6090 0.4454 0.080 Uiso 0.5 1 calc GR . . A -1
H22B H 0.1074 0.6294 0.3752 0.080 Uiso 0.5 1 calc GR . . A -1
H22C H 0.1002 0.6139 0.5032 0.080 Uiso 0.5 1 calc GR . . A -1
C23 C 0.1824(11) 0.7702(11) 0.3507(14) 0.041(5) Uani 0.5 1 d D U . A -1
H23A H 0.1866 0.8205 0.3622 0.062 Uiso 0.5 1 calc GR . . A -1
H23B H 0.1514 0.7613 0.2887 0.062 Uiso 0.5 1 calc GR . . A -1
H23C H 0.2283 0.7505 0.3352 0.062 Uiso 0.5 1 calc GR . . A -1
C24 C 0.0584(8) 0.7691(12) 0.501(2) 0.046(6) Uani 0.5 1 d D U . A -1
H24A H 0.0378 0.7496 0.5675 0.069 Uiso 0.5 1 calc GR . . A -1
H24B H 0.0281 0.7593 0.4384 0.069 Uiso 0.5 1 calc GR . . A -1
H24C H 0.0637 0.8195 0.5093 0.069 Uiso 0.5 1 calc GR . . A -1

loop_
_atom_site_aniso_label
_atom_site_aniso_U_11
_atom_site_aniso_U_22
_atom_site_aniso_U_33
_atom_site_aniso_U_23
_atom_site_aniso_U_13
_atom_site_aniso_U_12
Th1 0.0132(3) 0.0457(4) 0.0359(3) 0.000 -0.00123(19) 0.000
P1 0.0195(11) 0.0368(14) 0.0549(16) 0.0014(12) -0.0080(10) -0.0010(10)
Si1 0.018(3) 0.041(3) 0.039(4) -0.003(3) 0.000(2) 0.000(2)
Si1A 0.017(3) 0.040(3) 0.042(4) -0.005(3) 0.001(3) 0.002(2)
Si2 0.0121(19) 0.048(4) 0.050(3) 0.002(2) -0.0027(19) -0.0015(17)
Si3 0.019(2) 0.044(3) 0.041(3) -0.001(2) 0.006(2) 0.0004(19)
N1 0.037(5) 0.038(3) 0.065(4) -0.003(3) -0.022(4) -0.001(3)
C1 0.012(5) 0.038(4) 0.039(5) 0.000 -0.001(4) 0.000
C2 0.028(4) 0.040(4) 0.053(7) -0.003(4) -0.011(3) 0.004(3)
C3 0.028(4) 0.047(6) 0.060(7) -0.002(5) -0.008(4) 0.006(4)
C4 0.037(5) 0.066(7) 0.068(9) -0.004(6) -0.005(6) 0.020(5)
C5 0.053(6) 0.068(7) 0.076(10) 0.002(7) -0.012(6) 0.031(6)
C6 0.058(7) 0.047(6) 0.079(10) 0.003(6) -0.018(6) 0.016(5)
C7 0.042(5) 0.043(5) 0.062(8) 0.003(5) -0.013(5) 0.004(4)
C8 0.029(8) 0.036(18) 0.067(5) 0.008(9) 0.007(6) -0.008(9)
C8A 0.021(6) 0.028(13) 0.064(5) 0.015(9) -0.006(6) -0.002(7)
C9 0.037(13) 0.028(17) 0.065(6) 0.013(15) 0.012(8) 0.014(13)
C9A 0.031(12) 0.05(2) 0.062(5) -0.013(16) 0.006(8) -0.007(15)
C10 0.05(2) 0.028(15) 0.066(7) -0.004(14) 0.018(10) 0.016(18)
C10A 0.024(13) 0.04(2) 0.068(7) 0.006(13) 0.004(8) 0.000(13)
C11 0.051(19) 0.045(18) 0.072(12) 0.005(18) 0.023(14) -0.010(17)
C11A 0.026(11) 0.051(19) 0.078(13) 0.009(16) -0.001(11) -0.011(12)
C12 0.041(10) 0.038(17) 0.077(17) -0.003(14) 0.020(10) -0.010(12)
C12A 0.025(8) 0.049(16) 0.076(14) 0.009(14) 0.000(7) -0.002(11)
C13 0.032(7) 0.036(16) 0.071(13) 0.012(13) 0.009(7) -0.011(11)
C13A 0.022(7) 0.033(14) 0.075(12) 0.018(12) -0.003(6) -0.004(10)
C14 0.024(9) 0.054(10) 0.042(10) 0.003(8) 0.002(7) 0.000(8)
C14A 0.030(9) 0.055(13) 0.064(14) -0.011(11) 0.011(10) -0.013(7)
C15 0.024(11) 0.068(15) 0.038(16) -0.021(14) 0.002(8) -0.001(10)
C15A 0.028(11) 0.055(16) 0.07(2) -0.005(13) -0.007(15) 0.013(11)
C16 0.028(9) 0.063(15) 0.040(11) 0.000(8) -0.006(7) -0.006(8)
C16A 0.026(11) 0.082(19) 0.049(6) 0.009(7) -0.008(8) -0.002(10)
C17 0.021(5) 0.093(14) 0.038(6) -0.001(8) 0.008(5) 0.003(8)
C18 0.050(14) 0.044(9) 0.075(17) -0.006(9) 0.019(13) -0.002(10)
C19 0.031(9) 0.088(18) 0.049(10) -0.002(9) -0.005(8) -0.003(12)
C20 0.033(10) 0.047(11) 0.059(13) 0.006(9) 0.003(8) -0.008(9)
C21 0.013(3) 0.059(17) 0.046(7) 0.007(10) -0.004(4) -0.009(7)
C22 0.029(11) 0.050(7) 0.082(19) 0.000(10) -0.016(11) -0.006(8)
C23 0.027(8) 0.058(14) 0.039(7) -0.006(7) 0.001(6) -0.006(8)
C24 0.017(6) 0.070(16) 0.052(12) 0.008(10) -0.001(5) 0.008(7)

loop_
_atom_type_symbol
_atom_type_description
_atom_type_scat_dispersion_real
_atom_type_scat_dispersion_imag
_atom_type_scat_source
C C 0.0033 0.0016 'International Tables Vol C Tables 4.2.6.8 and 6.1.1.4'
H H 0.0000 0.0000 'International Tables Vol C Tables 4.2.6.8 and 6.1.1.4'
N N 0.0061 0.0033 'International Tables Vol C Tables 4.2.6.8 and 6.1.1.4'
P P 0.1023 0.0942 'International Tables Vol C Tables 4.2.6.8 and 6.1.1.4'
Si Si 0.0817 0.0704 'International Tables Vol C Tables 4.2.6.8 and 6.1.1.4'
Th Th -7.2400 8.8979 'International Tables Vol C Tables 4.2.6.8 and 6.1.1.4'

loop_
_geom_angle_atom_site_label_1
_geom_angle_atom_site_label_2
_geom_angle_atom_site_label_3
_geom_angle
_geom_angle_site_symmetry_1
_geom_angle_site_symmetry_3
N1 Th1 N1 123.6(5) 8_575 .
N1 Th1 C1 63.9(2) . .
N1 Th1 C1 63.9(2) 8_575 .
N1 Th1 C17 125.4(7) . .
N1 Th1 C17 97.9(7) 8_575 .
N1 Th1 C21 99.8(9) 8_575 .
N1 Th1 C21 91.7(8) . .
C1 Th1 C17 119.5(6) . .
C1 Th1 C21 123.2(5) . .
C21 Th1 C17 116.4(7) . .
N1 P1 C1 103.2(6) . .
N1 P1 C2 109.3(5) . .
N1 P1 C8 111.9(12) . .
N1 P1 C8A 107.6(11) . .
C1 P1 C2 115.1(6) . .
C1 P1 C8 110.2(15) . .
C1 P1 C8A 118.0(14) . .
C2 P1 C8 107.1(12) . .
C8A P1 C2 103.4(12) . .
N1 Si1 C14 118.3(10) . .
N1 Si1 C15 106.5(15) . .
N1 Si1 C16 105.3(9) . .
C15 Si1 C14 109.8(18) . .
C16 Si1 C14 108.0(11) . .
C16 Si1 C15 108.5(16) . .
N1 Si1A C14A 104.5(10) . .
N1 Si1A C15A 116.6(17) . .
N1 Si1A C16A 108.4(11) . .
C14A Si1A C15A 110(2) . .
C14A Si1A C16A 109.9(12) . .
C15A Si1A C16A 108(2) . .
C21 Si2 C22 111.5(15) . .
C21 Si2 C23 110.0(10) . .
C21 Si2 C24 113.7(12) . .
C23 Si2 C22 108.0(12) . .
C24 Si2 C22 106.7(11) . .
C24 Si2 C23 106.7(10) . .
C17 Si3 C18 112.2(13) . .
C17 Si3 C19 110.4(11) . .
C17 Si3 C20 109.7(12) . .
C18 Si3 C20 110.0(12) . .
C19 Si3 C18 106.8(14) . .
C19 Si3 C20 107.6(12) . .
P1 N1 Th1 98.6(5) . .
P1 N1 Si1 128.9(7) . .
P1 N1 Si1A 141.8(7) . .
Si1 N1 Th1 132.5(6) . .
Si1A N1 Th1 114.6(6) . .
P1 C1 Th1 93.1(5) . .
P1 C1 Th1 93.1(5) 8_575 .
P1 C1 P1 143.6(9) 8_575 .
C3 C2 P1 119.0(9) . .
C7 C2 P1 121.9(9) . .
C7 C2 C3 118.8(11) . .
C2 C3 H3 119.8 . .
C4 C3 C2 120.3(12) . .
C4 C3 H3 119.8 . .
C3 C4 H4 119.9 . .
C5 C4 C3 120.2(13) . .
C5 C4 H4 119.9 . .
C4 C5 H5 120.1 . .
C4 C5 C6 119.7(12) . .
C6 C5 H5 120.1 . .
C5 C6 H6 119.9 . .
C7 C6 C5 120.3(14) . .
C7 C6 H6 119.9 . .
C2 C7 H7 119.7 . .
C6 C7 C2 120.6(13) . .
C6 C7 H7 119.7 . .
C9 C8 P1 120(2) . .
C9 C8 C13 116(2) . .
C13 C8 P1 124(2) . .
C9A C8A P1 123(2) . .
C9A C8A C13A 121(3) . .
C13A C8A P1 115.1(17) . .
C8 C9 H9 119.8 . .
C10 C9 C8 120(3) . .
C10 C9 H9 119.8 . .
C8A C9A H9A 119.4 . .
C10A C9A C8A 121(3) . .
C10A C9A H9A 119.4 . .
C9 C10 H10 119.4 . .
C9 C10 C11 121(4) . .
C11 C10 H10 119.4 . .
C9A C10A H10A 121.1 . .
C9A C10A C11A 118(3) . .
C11A C10A H10A 121.1 . .
C10 C11 H11 119.3 . .
C12 C11 C10 121(3) . .
C12 C11 H11 119.3 . .
C10A C11A H11A 119.5 . .
C12A C11A C10A 121(3) . .
C12A C11A H11A 119.5 . .
C11 C12 H12 121.6 . .
C13 C12 C11 117(3) . .
C13 C12 H12 121.6 . .
C11A C12A H12A 118.9 . .
C13A C12A C11A 122(3) . .
C13A C12A H12A 118.9 . .
C8 C13 H13 117.8 . .
C12 C13 C8 124(2) . .
C12 C13 H13 117.8 . .
C8A C13A H13A 121.6 . .
C12A C13A C8A 117(2) . .
C12A C13A H13A 121.6 . .
Si1 C14 H14A 109.5 . .
Si1 C14 H14B 109.5 . .
Si1 C14 H14C 109.5 . .
H14A C14 H14B 109.5 . .
H14A C14 H14C 109.5 . .
H14B C14 H14C 109.5 . .
Si1A C14A H14D 109.5 . .
Si1A C14A H14E 109.5 . .
Si1A C14A H14F 109.5 . .
H14D C14A H14E 109.5 . .
H14D C14A H14F 109.5 . .
H14E C14A H14F 109.5 . .
Si1 C15 H15A 109.5 . .
Si1 C15 H15B 109.5 . .
Si1 C15 H15C 109.5 . .
H15A C15 H15B 109.5 . .
H15A C15 H15C 109.5 . .
H15B C15 H15C 109.5 . .
Si1A C15A H15D 109.5 . .
Si1A C15A H15E 109.5 . .
Si1A C15A H15F 109.5 . .
H15D C15A H15E 109.5 . .
H15D C15A H15F 109.5 . .
H15E C15A H15F 109.5 . .
Si1 C16 H16A 109.5 . .
Si1 C16 H16B 109.5 . .
Si1 C16 H16C 109.5 . .
H16A C16 H16B 109.5 . .
H16A C16 H16C 109.5 . .
H16B C16 H16C 109.5 . .
Si1A C16A H16D 109.5 . .
Si1A C16A H16E 109.5 . .
Si1A C16A H16F 109.5 . .
H16D C16A H16E 109.5 . .
H16D C16A H16F 109.5 . .
H16E C16A H16F 109.5 . .
Th1 C17 H17A 106.3 . .
Th1 C17 H17B 106.3 . .
Si3 C17 Th1 123.9(12) . .
Si3 C17 H17A 106.3 . .
Si3 C17 H17B 106.3 . .
H17A C17 H17B 106.4 . .
Si3 C18 H18A 109.5 . .
Si3 C18 H18B 109.5 . .
Si3 C18 H18C 109.5 . .
H18A C18 H18B 109.5 . .
H18A C18 H18C 109.5 . .
H18B C18 H18C 109.5 . .
Si3 C19 H19A 109.5 . .
Si3 C19 H19B 109.5 . .
Si3 C19 H19C 109.5 . .
H19A C19 H19B 109.5 . .
H19A C19 H19C 109.5 . .
H19B C19 H19C 109.5 . .
Si3 C20 H20A 109.5 . .
Si3 C20 H20B 109.5 . .
Si3 C20 H20C 109.5 . .
H20A C20 H20B 109.5 . .
H20A C20 H20C 109.5 . .
H20B C20 H20C 109.5 . .
Th1 C21 H21A 105.6 . .
Th1 C21 H21B 105.6 . .
Si2 C21 Th1 127.0(10) . .
Si2 C21 H21A 105.6 . .
Si2 C21 H21B 105.6 . .
H21A C21 H21B 106.1 . .
Si2 C22 H22A 109.5 . .
Si2 C22 H22B 109.5 . .
Si2 C22 H22C 109.5 . .
H22A C22 H22B 109.5 . .
H22A C22 H22C 109.5 . .
H22B C22 H22C 109.5 . .
Si2 C23 H23A 109.5 . .
Si2 C23 H23B 109.5 . .
Si2 C23 H23C 109.5 . .
H23A C23 H23B 109.5 . .
H23A C23 H23C 109.5 . .
H23B C23 H23C 109.5 . .
Si2 C24 H24A 109.5 . .
Si2 C24 H24B 109.5 . .
Si2 C24 H24C 109.5 . .
H24A C24 H24B 109.5 . .
H24A C24 H24C 109.5 . .
H24B C24 H24C 109.5 . .

loop_
_geom_bond_atom_site_label_1
_geom_bond_atom_site_label_2
_geom_bond_distance
_geom_bond_site_symmetry_2
Th1 N1 2.373(10) 8_575
Th1 N1 2.373(10) .
Th1 C1 2.489(14) .
Th1 C17 2.53(2) .
Th1 C21 2.506(16) .
P1 N1 1.621(10) .
P1 C1 1.662(5) .
P1 C2 1.816(11) .
P1 C8 1.821(17) .
P1 C8A 1.810(17) .
Si1 N1 1.759(11) .
Si1 C14 1.867(15) .
Si1 C15 1.863(16) .
Si1 C16 1.862(15) .
Si1A N1 1.791(12) .
Si1A C14A 1.860(15) .
Si1A C15A 1.864(16) .
Si1A C16A 1.870(16) .
Si2 C21 1.854(18) .
Si2 C22 1.879(16) .
Si2 C23 1.879(15) .
Si2 C24 1.878(14) .
Si3 C17 1.86(2) .
Si3 C18 1.881(16) .
Si3 C19 1.869(16) .
Si3 C20 1.881(16) .
C1 P1 1.662(5) 8_575
C2 C3 1.400(17) .
C2 C7 1.396(17) .
C3 H3 0.9500 .
C3 C4 1.394(16) .
C4 H4 0.9500 .
C4 C5 1.38(2) .
C5 H5 0.9500 .
C5 C6 1.40(2) .
C6 H6 0.9500 .
C6 C7 1.381(17) .
C7 H7 0.9500 .
C8 C9 1.417(18) .
C8 C13 1.425(17) .
C8A C9A 1.413(18) .
C8A C13A 1.419(17) .
C9 H9 0.9500 .
C9 C10 1.370(19) .
C9A H9A 0.9500 .
C9A C10A 1.375(19) .
C10 H10 0.9500 .
C10 C11 1.39(2) .
C10A H10A 0.9500 .
C10A C11A 1.40(2) .
C11 H11 0.9500 .
C11 C12 1.39(2) .
C11A H11A 0.9500 .
C11A C12A 1.39(2) .
C12 H12 0.9500 .
C12 C13 1.38(2) .
C12A H12A 0.9500 .
C12A C13A 1.37(2) .
C13 H13 0.9500 .
C13A H13A 0.9500 .
C14 H14A 0.9800 .
C14 H14B 0.9800 .
C14 H14C 0.9800 .
C14A H14D 0.9800 .
C14A H14E 0.9800 .
C14A H14F 0.9800 .
C15 H15A 0.9800 .
C15 H15B 0.9800 .
C15 H15C 0.9800 .
C15A H15D 0.9800 .
C15A H15E 0.9800 .
C15A H15F 0.9800 .
C16 H16A 0.9800 .
C16 H16B 0.9800 .
C16 H16C 0.9800 .
C16A H16D 0.9800 .
C16A H16E 0.9800 .
C16A H16F 0.9800 .
C17 H17A 0.9900 .
C17 H17B 0.9900 .
C18 H18A 0.9800 .
C18 H18B 0.9800 .
C18 H18C 0.9800 .
C19 H19A 0.9800 .
C19 H19B 0.9800 .
C19 H19C 0.9800 .
C20 H20A 0.9800 .
C20 H20B 0.9800 .
C20 H20C 0.9800 .
C21 H21A 0.9900 .
C21 H21B 0.9900 .
C22 H22A 0.9800 .
C22 H22B 0.9800 .
C22 H22C 0.9800 .
C23 H23A 0.9800 .
C23 H23B 0.9800 .
C23 H23C 0.9800 .
C24 H24A 0.9800 .
C24 H24B 0.9800 .
C24 H24C 0.9800 .

loop_
_geom_torsion_atom_site_label_1
_geom_torsion_atom_site_label_2
_geom_torsion_atom_site_label_3
_geom_torsion_atom_site_label_4
_geom_torsion
_geom_torsion_site_symmetry_1
_geom_torsion_site_symmetry_2
_geom_torsion_site_symmetry_3
_geom_torsion_site_symmetry_4
P1 C2 C3 C4 -172.9(10) . . . .
P1 C2 C7 C6 172.0(11) . . . .
P1 C8 C9 C10 179(3) . . . .
P1 C8 C13 C12 -179(3) . . . .
P1 C8A C9A C10A 168(3) . . . .
P1 C8A C13A C12A -171(2) . . . .
N1 P1 C1 Th1 9.5(6) . . . .
N1 P1 C1 P1 109.1(15) . . . 8_575
N1 P1 C2 C3 92.0(11) . . . .
N1 P1 C2 C7 -81.9(12) . . . .
N1 P1 C8 C9 154(2) . . . .
N1 P1 C8 C13 -27(4) . . . .
N1 P1 C8A C9A 174(2) . . . .
N1 P1 C8A C13A -18(3) . . . .
C1 P1 N1 Th1 -10.0(6) . . . .
C1 P1 N1 Si1 171.6(9) . . . .
C1 P1 N1 Si1A 140.7(12) . . . .
C1 P1 C2 C3 -23.6(13) . . . .
C1 P1 C2 C7 162.5(11) . . . .
C1 P1 C8 C9 -91(2) . . . .
C1 P1 C8 C13 87(3) . . . .
C1 P1 C8A C9A -70(3) . . . .
C1 P1 C8A C13A 98(3) . . . .
C2 P1 N1 Th1 -133.0(5) . . . .
C2 P1 N1 Si1 48.6(11) . . . .
C2 P1 N1 Si1A 17.7(14) . . . .
C2 P1 C1 Th1 128.5(5) . . . .
C2 P1 C1 P1 -131.9(13) . . . 8_575
C2 P1 C8 C9 34(3) . . . .
C2 P1 C8 C13 -147(3) . . . .
C2 P1 C8A C9A 58(2) . . . .
C2 P1 C8A C13A -134(2) . . . .
C2 C3 C4 C5 1(2) . . . .
C3 C2 C7 C6 -2.0(19) . . . .
C3 C4 C5 C6 -2(2) . . . .
C4 C5 C6 C7 1(2) . . . .
C5 C6 C7 C2 1(2) . . . .
C7 C2 C3 C4 1.3(19) . . . .
C8 P1 N1 Th1 108.4(14) . . . .
C8 P1 N1 Si1A -100.9(18) . . . .
C8 P1 C1 Th1 -110.2(11) . . . .
C8 P1 C1 P1 -10.6(19) . . . 8_575
C8 P1 C2 C3 -146.5(16) . . . .
C8 P1 C2 C7 39.6(18) . . . .
C8 C9 C10 C11 1(2) . . . .
C8A P1 N1 Th1 115.4(14) . . . .
C8A P1 N1 Si1 -63.0(16) . . . .
C8A P1 C1 Th1 -108.9(11) . . . .
C8A P1 C1 P1 -9(2) . . . 8_575
C8A P1 C2 C3 -153.7(15) . . . .
C8A P1 C2 C7 32.4(17) . . . .
C8A C9A C10A C11A -2(2) . . . .
C9 C8 C13 C12 -1(4) . . . .
C9 C10 C11 C12 -1(4) . . . .
C9A C8A C13A C12A -2(4) . . . .
C9A C10A C11A C12A 4(4) . . . .
C10 C11 C12 C13 1(5) . . . .
C10A C11A C12A C13A -6(5) . . . .
C11 C12 C13 C8 0(4) . . . .
C11A C12A C13A C8A 5(5) . . . .
C13 C8 C9 C10 1(2) . . . .
C13A C8A C9A C10A 1(2) . . . .
C14 Si1 N1 Th1 -134.0(10) . . . .
C14 Si1 N1 P1 43.8(13) . . . .
C14A Si1A N1 Th1 -111.4(11) . . . .
C14A Si1A N1 P1 100.7(15) . . . .
C15 Si1 N1 Th1 101.9(18) . . . .
C15 Si1 N1 P1 -80.3(18) . . . .
C15A Si1A N1 Th1 127(2) . . . .
C15A Si1A N1 P1 -21(3) . . . .
C16 Si1 N1 Th1 -13.2(13) . . . .
C16 Si1 N1 P1 164.6(11) . . . .
C16A Si1A N1 Th1 5.7(10) . . . .
C16A Si1A N1 P1 -142.1(13) . . . .
C18 Si3 C17 Th1 88.7(18) . . . .
C19 Si3 C17 Th1 -30(2) . . . .
C20 Si3 C17 Th1 -148.7(15) . . . .
C22 Si2 C21 Th1 91(2) . . . .
C23 Si2 C21 Th1 -29(3) . . . .
C24 Si2 C21 Th1 -148.8(17) . . . .
